data_2239696
loop_
_publ_author_name
'Burrett, Stacey'
'Taylor, Dennis K.'
'Tiekink, Edward R. T.'

_publ_section_title
;
 2-[(3<i>S</i>,3a<i>S</i>,5<i>R</i>,8<i>S</i>,8a<i>S</i>)-3,8-Dimethylhexahydro-1<i>H</i>,4<i>H</i>-3a,8a-epoxyazulen-5-yl]propan-2-ol
;
_journal_issue 7
_journal_name_full 'Acta Crystallographica Section E'
_journal_page_first o776
_journal_page_last o777
_journal_paper_doi 10.1107/S1600536814013543
_journal_volume 70
_journal_year 2014
_chemical_formula_iupac 'C15 H26 O2'
_chemical_formula_moiety 'C15 H26 O2'
_chemical_formula_sum 'C15 H26 O2'
_chemical_formula_weight 238.36
_chemical_name_systematic
2-[(3<i>S</i>,3a<i>S</i>,5<i>R</i>,8<i>S</i>,8a<i>S</i>)-3,8-Dimethylhexahydro-1<i>H</i>,4<i>H</i>-3a,8a-epoxyazulen-5-yl]propan-2-ol
_space_group_IT_number 4
_symmetry_cell_setting monoclinic
_symmetry_space_group_name_Hall 'P 2yb'
_symmetry_space_group_name_H-M 'P 1 21 1'
_atom_sites_solution_hydrogens geom
_atom_sites_solution_primary direct
_atom_sites_solution_secondary difmap
_audit_creation_method SHELXL-97
_cell_angle_alpha 90.00
_cell_angle_beta 90.579(2)
_cell_angle_gamma 90.00
_cell_formula_units_Z 8
_cell_length_a 7.44610(10)
_cell_length_b 11.0289(2)
_cell_length_c 33.7892(6)
_cell_measurement_reflns_used 16057
_cell_measurement_temperature 100(2)
_cell_measurement_theta_max 74.19
_cell_measurement_theta_min 2.16
_cell_volume 2774.70(8)
_computing_cell_refinement 'CrysAlis PRO (Agilent, 2013)'
_computing_data_collection 'CrysAlis PRO (Agilent, 2013)'
_computing_data_reduction 'CrysAlis PRO (Agilent, 2013)'
_computing_molecular_graphics
;
ORTEP-3 for Windows (Farrugia, 2012) and DIAMOND (Brandenburg,
2006)
;
_computing_publication_material 'publCIF (Westrip, 2010)'
_computing_structure_refinement 'SHELXL97 (Sheldrick, 2008)'
_computing_structure_solution 'SHELXS97 (Sheldrick, 2008)'
_diffrn_ambient_temperature 100(2)
_diffrn_detector_area_resol_mean 10.4041
_diffrn_measured_fraction_theta_full 0.974
_diffrn_measured_fraction_theta_max 0.974
_diffrn_measurement_device_type 'Agilent SuperNova Dual diffractometer with an Atlas detector'
_diffrn_measurement_method '\w scan'
_diffrn_radiation_monochromator Mirror
_diffrn_radiation_source 'SuperNova (Cu) X-ray Source'
_diffrn_radiation_type CuK\a
_diffrn_radiation_wavelength 1.54184
_diffrn_reflns_av_R_equivalents 0.0499
_diffrn_reflns_av_sigmaI/netI 0.0426
_diffrn_reflns_limit_h_max 6
_diffrn_reflns_limit_h_min -8
_diffrn_reflns_limit_k_max 13
_diffrn_reflns_limit_k_min -13
_diffrn_reflns_limit_l_max 41
_diffrn_reflns_limit_l_min -42
_diffrn_reflns_number 21600
_diffrn_reflns_theta_full 74.36
_diffrn_reflns_theta_max 74.36
_diffrn_reflns_theta_min 2.62
_diffrn_standards_decay_% 0
_diffrn_standards_interval_count 0
_diffrn_standards_interval_time 0
_diffrn_standards_number 0
_exptl_absorpt_coefficient_mu 0.569
_exptl_absorpt_correction_T_max 1.00000
_exptl_absorpt_correction_T_min 0.66597
_exptl_absorpt_correction_type multi-scan
_exptl_absorpt_process_details '(CrysAlis PRO; Agilent, 2013)'
_exptl_crystal_colour colourless
_exptl_crystal_density_diffrn 1.141
_exptl_crystal_density_method 'not measured'
_exptl_crystal_description block
_exptl_crystal_F_000 1056
_exptl_crystal_size_max 0.35
_exptl_crystal_size_mid 0.30
_exptl_crystal_size_min 0.25
_refine_diff_density_max 0.691
_refine_diff_density_min -0.451
_refine_ls_extinction_method none
_refine_ls_goodness_of_fit_ref 1.020
_refine_ls_hydrogen_treatment constr
_refine_ls_matrix_type full
_refine_ls_number_parameters 618
_refine_ls_number_reflns 10038
_refine_ls_number_restraints 1
_refine_ls_restrained_S_all 1.020
_refine_ls_R_factor_all 0.1039
_refine_ls_R_factor_gt 0.1021
_refine_ls_shift/su_max 0.001
_refine_ls_shift/su_mean 0.001
_refine_ls_structure_factor_coef Fsqd
_refine_ls_weighting_details 'calc w=1/[\s^2^(Fo^2^)+(0.1597P)^2^+8.6322P] where P=(Fo^2^+2Fc^2^)/3'
_refine_ls_weighting_scheme calc
_refine_ls_wR_factor_gt 0.2759
_refine_ls_wR_factor_ref 0.2780
_reflns_number_gt 9883
_reflns_number_total 10038
_reflns_threshold_expression I>2\s(I)
_cod_data_source_file su2742sup1.cf
_cod_data_source_block I
_cod_original_cell_volume 2774.71(8)
_cod_original_sg_symbol_H-M 'P 21'
_cod_database_code 2239696
_cod_database_fobs_code 2239696

loop_
_symmetry_equiv_pos_as_xyz
'x, y, z'
'-x, y+1/2, -z'

loop_
_atom_site_type_symbol
_atom_site_label
_atom_site_fract_x
_atom_site_fract_y
_atom_site_fract_z
_atom_site_U_iso_or_equiv
_atom_site_adp_type
_atom_site_calc_flag
_atom_site_refinement_flags
_atom_site_occupancy
_atom_site_symmetry_multiplicity
O O1 0.1637(6) 0.0019(4) 0.55216(14) 0.0264(9) Uani d . 1 1
O O2 -0.2032(6) 0.2494(4) 0.44318(14) 0.0263(10) Uani d . 1 1
H H2 -0.1686 0.3214 0.4461 0.039 Uiso calc R 1 1
O O3 0.3719(6) 0.1231(4) 0.80228(12) 0.0235(9) Uani d . 1 1
O O4 0.7098(6) -0.1582(4) 0.70230(15) 0.0308(11) Uani d . 1 1
H H4 0.6926 -0.2330 0.6995 0.046 Uiso calc R 1 1
O O5 0.7594(6) 0.5923(4) 0.69356(13) 0.0244(9) Uani d . 1 1
O O6 0.3269(6) 0.3766(4) 0.79755(15) 0.0270(10) Uani d . 1 1
H H6 0.3530 0.3028 0.7995 0.040 Uiso calc R 1 1
O O7 0.7675(6) 0.5159(4) 0.94286(12) 0.0220(9) Uani d . 1 1
O O8 1.1765(8) 0.7721(5) 1.03806(14) 0.0347(12) Uani d . 1 1
H H8 1.1631 0.8457 1.0437 0.052 Uiso calc R 1 1
C C1 -0.1515(9) 0.1911(7) 0.57239(19) 0.0291(14) Uani d . 1 1
H H1A -0.2372 0.1885 0.5502 0.044 Uiso calc R 1 1
H H1B -0.1812 0.2589 0.5899 0.044 Uiso calc R 1 1
H H1C -0.1578 0.1149 0.5872 0.044 Uiso calc R 1 1
C C2 0.0361(10) 0.2078(6) 0.55675(17) 0.0265(14) Uani d . 1 1
H H2A 0.0385 0.2852 0.5414 0.032 Uiso calc R 1 1
C C3 0.1834(10) 0.2147(6) 0.58879(18) 0.0304(15) Uani d . 1 1
H H3A 0.1952 0.2983 0.5991 0.036 Uiso calc R 1 1
H H3B 0.1560 0.1596 0.6111 0.036 Uiso calc R 1 1
C C4 0.3554(9) 0.1752(6) 0.5680(2) 0.0279(13) Uani d . 1 1
H H4A 0.4168 0.2458 0.5561 0.033 Uiso calc R 1 1
H H4B 0.4389 0.1351 0.5868 0.033 Uiso calc R 1 1
C C5 0.2935(10) 0.0868(5) 0.53601(19) 0.0259(13) Uani d . 1 1
C C6 0.4287(8) 0.0396(7) 0.5062(2) 0.0276(14) Uani d . 1 1
H H6A 0.5077 0.1089 0.4985 0.033 Uiso calc R 1 1
C C7 0.5472(9) -0.0569(7) 0.5254(2) 0.0329(15) Uani d . 1 1
H H7A 0.6040 -0.0237 0.5494 0.049 Uiso calc R 1 1
H H7B 0.6402 -0.0820 0.5068 0.049 Uiso calc R 1 1
H H7C 0.4736 -0.1272 0.5325 0.049 Uiso calc R 1 1
C C8 0.3397(9) -0.0099(7) 0.4681(2) 0.0291(14) Uani d . 1 1
H H8A 0.4334 -0.0516 0.4526 0.035 Uiso calc R 1 1
H H8B 0.2509 -0.0721 0.4759 0.035 Uiso calc R 1 1
C C9 0.2454(8) 0.0797(7) 0.44084(19) 0.0280(14) Uani d . 1 1
H H9A 0.2058 0.0352 0.4168 0.034 Uiso calc R 1 1
H H9B 0.3351 0.1404 0.4324 0.034 Uiso calc R 1 1
C C10 0.0818(8) 0.1488(5) 0.45703(17) 0.0189(11) Uani d . 1 1
H H10 0.1275 0.2279 0.4675 0.023 Uiso calc R 1 1
C C11 -0.0019(8) 0.0808(6) 0.49218(17) 0.0200(11) Uani d . 1 1
H H11A -0.1284 0.1065 0.4952 0.024 Uiso calc R 1 1
H H11B -0.0007 -0.0074 0.4869 0.024 Uiso calc R 1 1
C C12 0.1011(9) 0.1067(5) 0.52990(18) 0.0233(13) Uani d . 1 1
C C13 -0.0622(8) 0.1791(6) 0.42525(18) 0.0219(12) Uani d . 1 1
C C14 -0.1557(9) 0.0671(6) 0.4092(2) 0.0296(14) Uani d . 1 1
H H14A -0.2449 0.0911 0.3892 0.044 Uiso calc R 1 1
H H14B -0.2156 0.0246 0.4308 0.044 Uiso calc R 1 1
H H14C -0.0669 0.0133 0.3971 0.044 Uiso calc R 1 1
C C15 0.0192(10) 0.2517(7) 0.3914(2) 0.0310(14) Uani d . 1 1
H H15A -0.0742 0.2696 0.3715 0.046 Uiso calc R 1 1
H H15B 0.1150 0.2043 0.3791 0.046 Uiso calc R 1 1
H H15C 0.0689 0.3278 0.4017 0.046 Uiso calc R 1 1
C C16 0.6953(9) -0.0599(7) 0.82496(18) 0.0275(13) Uani d . 1 1
H H16A 0.7770 -0.0627 0.8024 0.041 Uiso calc R 1 1
H H16B 0.7295 -0.1226 0.8442 0.041 Uiso calc R 1 1
H H16C 0.7028 0.0200 0.8376 0.041 Uiso calc R 1 1
C C17 0.5062(9) -0.0819(5) 0.81076(17) 0.0225(12) Uani d . 1 1
H H17 0.5019 -0.1626 0.7973 0.027 Uiso calc R 1 1
C C18 0.3648(9) -0.0814(6) 0.84396(18) 0.0254(13) Uani d . 1 1
H H18A 0.3972 -0.0218 0.8648 0.030 Uiso calc R 1 1
H H18B 0.3545 -0.1626 0.8562 0.030 Uiso calc R 1 1
C C19 0.1871(8) -0.0451(6) 0.82303(17) 0.0227(12) Uani d . 1 1
H H19A 0.1212 -0.1179 0.8138 0.027 Uiso calc R 1 1
H H19B 0.1092 0.0011 0.8412 0.027 Uiso calc R 1 1
C C20 0.2424(9) 0.0325(5) 0.78846(17) 0.0220(12) Uani d . 1 1
C C21 0.1027(8) 0.0731(5) 0.75806(17) 0.0201(12) Uani d . 1 1
H H21 0.0238 0.0019 0.7521 0.024 Uiso calc R 1 1
C C22 -0.0153(8) 0.1720(6) 0.7756(2) 0.0247(13) Uani d . 1 1
H H22A -0.1043 0.1981 0.7558 0.037 Uiso calc R 1 1
H H22B 0.0596 0.2412 0.7834 0.037 Uiso calc R 1 1
H H22C -0.0771 0.1402 0.7989 0.037 Uiso calc R 1 1
C C23 0.1825(9) 0.1157(6) 0.71879(17) 0.0258(13) Uani d . 1 1
H H23A 0.2711 0.1803 0.7247 0.031 Uiso calc R 1 1
H H23B 0.0847 0.1530 0.7029 0.031 Uiso calc R 1 1
C C24 0.2758(9) 0.0190(6) 0.69273(17) 0.0247(13) Uani d . 1 1
H H24A 0.1852 -0.0427 0.6852 0.030 Uiso calc R 1 1
H H24B 0.3153 0.0590 0.6681 0.030 Uiso calc R 1 1
C C25 0.4376(7) -0.0466(5) 0.71093(16) 0.0168(11) Uani d . 1 1
H H25 0.3891 -0.1201 0.7244 0.020 Uiso calc R 1 1
C C26 0.5282(8) 0.0300(5) 0.74327(16) 0.0185(11) Uani d . 1 1
H H26A 0.6556 0.0056 0.7461 0.022 Uiso calc R 1 1
H H26B 0.5246 0.1166 0.7356 0.022 Uiso calc R 1 1
C C27 0.4349(8) 0.0134(5) 0.78202(17) 0.0193(11) Uani d . 1 1
C C28 0.5770(8) -0.0931(6) 0.68052(18) 0.0231(13) Uani d . 1 1
C C29 0.6720(11) 0.0105(7) 0.66018(18) 0.0324(15) Uani d . 1 1
H H29A 0.7585 -0.0220 0.6413 0.049 Uiso calc R 1 1
H H29B 0.7355 0.0598 0.6800 0.049 Uiso calc R 1 1
H H29C 0.5837 0.0608 0.6461 0.049 Uiso calc R 1 1
C C30 0.4856(10) -0.1748(8) 0.6498(2) 0.0350(16) Uani d . 1 1
H H30A 0.5748 -0.2032 0.6308 0.052 Uiso calc R 1 1
H H30B 0.3917 -0.1290 0.6358 0.052 Uiso calc R 1 1
H H30C 0.4317 -0.2447 0.6631 0.052 Uiso calc R 1 1
C C31 0.4955(11) 0.3829(7) 0.6660(2) 0.0336(15) Uani d . 1 1
H H31A 0.3882 0.3908 0.6823 0.050 Uiso calc R 1 1
H H31B 0.4879 0.3079 0.6505 0.050 Uiso calc R 1 1
H H31C 0.5035 0.4525 0.6480 0.050 Uiso calc R 1 1
C C32 0.6622(9) 0.3790(6) 0.69258(18) 0.0235(12) Uani d . 1 1
H H32 0.6532 0.3073 0.7106 0.028 Uiso calc R 1 1
C C33 0.8374(9) 0.3682(6) 0.66847(16) 0.0240(13) Uani d . 1 1
H H33A 0.8678 0.2820 0.6638 0.029 Uiso calc R 1 1
H H33B 0.8240 0.4094 0.6426 0.029 Uiso calc R 1 1
C C34 0.9828(9) 0.4295(6) 0.69350(17) 0.0236(12) Uani d . 1 1
H H34A 1.0460 0.3697 0.7105 0.028 Uiso calc R 1 1
H H34B 1.0717 0.4706 0.6765 0.028 Uiso calc R 1 1
C C35 0.8810(9) 0.5208(5) 0.71837(17) 0.0236(13) Uani d . 1 1
C C36 0.9850(8) 0.5873(6) 0.75028(18) 0.0226(12) Uani d . 1 1
H H36 1.0695 0.5271 0.7624 0.027 Uiso calc R 1 1
C C37 1.1002(10) 0.6864(6) 0.7322(2) 0.0310(15) Uani d . 1 1
H H37A 1.1734 0.6519 0.7111 0.046 Uiso calc R 1 1
H H37B 1.1789 0.7211 0.7527 0.046 Uiso calc R 1 1
H H37C 1.0225 0.7500 0.7213 0.046 Uiso calc R 1 1
C C38 0.8717(9) 0.6376(6) 0.78383(19) 0.0267(14) Uani d . 1 1
H H38A 0.7800 0.6927 0.7724 0.032 Uiso calc R 1 1
H H38B 0.9502 0.6866 0.8014 0.032 Uiso calc R 1 1
C C39 0.7762(9) 0.5417(8) 0.8090(2) 0.0359(17) Uani d . 1 1
H H39A 0.7272 0.5830 0.8325 0.043 Uiso calc R 1 1
H H39B 0.8680 0.4835 0.8185 0.043 Uiso calc R 1 1
C C40 0.6210(8) 0.4676(6) 0.78949(17) 0.0225(12) Uani d . 1 1
H H40 0.6710 0.3855 0.7835 0.027 Uiso calc R 1 1
C C41 0.5595(8) 0.5223(6) 0.74944(18) 0.0249(13) Uani d . 1 1
H H41A 0.4398 0.4897 0.7421 0.030 Uiso calc R 1 1
H H41B 0.5492 0.6114 0.7519 0.030 Uiso calc R 1 1
C C42 0.6929(9) 0.4916(5) 0.71739(17) 0.0222(12) Uani d . 1 1
C C43 0.4597(8) 0.4474(6) 0.81784(19) 0.0229(12) Uani d . 1 1
C C44 0.5221(10) 0.3784(7) 0.8548(2) 0.0311(14) Uani d . 1 1
H H44A 0.4200 0.3661 0.8724 0.047 Uiso calc R 1 1
H H44B 0.6153 0.4253 0.8686 0.047 Uiso calc R 1 1
H H44C 0.5710 0.2995 0.8470 0.047 Uiso calc R 1 1
C C45 0.3653(10) 0.5643(6) 0.8287(2) 0.0292(14) Uani d . 1 1
H H45A 0.2656 0.5464 0.8465 0.044 Uiso calc R 1 1
H H45B 0.3187 0.6032 0.8046 0.044 Uiso calc R 1 1
H H45C 0.4505 0.6188 0.8420 0.044 Uiso calc R 1 1
C C46 1.0319(10) 0.7138(7) 0.9105(2) 0.0340(16) Uani d . 1 1
H H46A 1.1418 0.7046 0.9264 0.051 Uiso calc R 1 1
H H46B 1.0417 0.7861 0.8938 0.051 Uiso calc R 1 1
H H46C 1.0155 0.6421 0.8937 0.051 Uiso calc R 1 1
C C47 0.8719(9) 0.7270(6) 0.93767(16) 0.0238(13) Uani d . 1 1
H H47 0.8893 0.8009 0.9544 0.029 Uiso calc R 1 1
C C48 0.6900(8) 0.7390(6) 0.91433(17) 0.0235(13) Uani d . 1 1
H H48A 0.6604 0.8254 0.9099 0.028 Uiso calc R 1 1
H H48B 0.6986 0.6984 0.8883 0.028 Uiso calc R 1 1
C C49 0.5451(9) 0.6782(6) 0.93949(18) 0.0241(13) Uani d . 1 1
H H49A 0.4796 0.7389 0.9554 0.029 Uiso calc R 1 1
H H49B 0.4580 0.6336 0.9226 0.029 Uiso calc R 1 1
C C50 0.6499(10) 0.5920(6) 0.96589(16) 0.0243(13) Uani d . 1 1
C C51 0.5465(8) 0.5341(6) 0.99949(18) 0.0209(12) Uani d . 1 1
H H51 0.4682 0.5986 1.0109 0.025 Uiso calc R 1 1
C C52 0.4218(9) 0.4353(7) 0.98339(19) 0.0288(14) Uani d . 1 1
H H52A 0.3474 0.4686 0.9619 0.043 Uiso calc R 1 1
H H52B 0.3445 0.4060 1.0046 0.043 Uiso calc R 1 1
H H52C 0.4938 0.3678 0.9733 0.043 Uiso calc R 1 1
C C53 0.6616(8) 0.4845(6) 1.03340(17) 0.0234(13) Uani d . 1 1
H H53A 0.7482 0.4258 1.0223 0.028 Uiso calc R 1 1
H H53B 0.5826 0.4391 1.0515 0.028 Uiso calc R 1 1
C C54 0.7671(10) 0.5783(7) 1.05779(18) 0.0291(14) Uani d . 1 1
H H54A 0.8314 0.5347 1.0793 0.035 Uiso calc R 1 1
H H54B 0.6794 0.6330 1.0705 0.035 Uiso calc R 1 1
C C55 0.9050(8) 0.6576(6) 1.03592(16) 0.0202(12) Uani d . 1 1
H H55 0.8399 0.7326 1.0274 0.024 Uiso calc R 1 1
C C56 0.9721(8) 0.5963(6) 0.99793(16) 0.0206(12) Uani d . 1 1
H H56A 1.0904 0.6301 0.9907 0.025 Uiso calc R 1 1
H H56B 0.9863 0.5081 1.0024 0.025 Uiso calc R 1 1
C C57 0.8369(8) 0.6185(5) 0.96457(16) 0.0179(11) Uani d . 1 1
C C58 1.0610(10) 0.6993(6) 1.06280(17) 0.0256(14) Uani d . 1 1
C C59 0.9908(12) 0.7763(7) 1.09692(19) 0.0370(18) Uani d . 1 1
H H59A 1.0916 0.8019 1.1138 0.055 Uiso calc R 1 1
H H59B 0.9063 0.7284 1.1126 0.055 Uiso calc R 1 1
H H59C 0.9294 0.8480 1.0863 0.055 Uiso calc R 1 1
C C60 1.1761(10) 0.5952(7) 1.07805(18) 0.0312(15) Uani d . 1 1
H H60A 1.2201 0.5477 1.0556 0.047 Uiso calc R 1 1
H H60B 1.1041 0.5431 1.0952 0.047 Uiso calc R 1 1
H H60C 1.2784 0.6276 1.0931 0.047 Uiso calc R 1 1

loop_
_atom_site_aniso_label
_atom_site_aniso_U_11
_atom_site_aniso_U_22
_atom_site_aniso_U_33
_atom_site_aniso_U_12
_atom_site_aniso_U_13
_atom_site_aniso_U_23
O1 0.029(2) 0.014(2) 0.036(2) -0.0009(18) 0.0010(18) 0.0051(18)
O2 0.028(2) 0.012(2) 0.040(2) 0.0034(17) 0.0041(19) -0.0029(18)
O3 0.028(2) 0.018(2) 0.024(2) -0.0006(18) -0.0006(17) -0.0035(17)
O4 0.027(2) 0.021(2) 0.044(3) 0.0116(19) -0.008(2) -0.006(2)
O5 0.029(2) 0.016(2) 0.028(2) -0.0012(18) -0.0015(17) 0.0042(17)
O6 0.024(2) 0.013(2) 0.043(2) -0.0068(18) -0.0053(19) -0.0004(19)
O7 0.026(2) 0.015(2) 0.026(2) -0.0014(17) 0.0038(16) -0.0038(17)
O8 0.054(3) 0.023(2) 0.027(2) -0.018(2) 0.011(2) -0.0036(19)
C1 0.030(4) 0.033(4) 0.024(3) 0.000(3) 0.000(2) -0.005(3)
C2 0.043(4) 0.020(3) 0.016(3) 0.002(3) -0.001(2) 0.000(2)
C3 0.048(4) 0.022(3) 0.021(3) 0.005(3) -0.008(3) -0.006(2)
C4 0.028(3) 0.020(3) 0.036(3) -0.001(3) -0.009(3) -0.001(3)
C5 0.041(4) 0.007(3) 0.030(3) -0.001(3) -0.003(3) 0.003(2)
C6 0.016(3) 0.026(3) 0.041(4) -0.006(3) -0.001(2) -0.002(3)
C7 0.022(3) 0.027(4) 0.050(4) 0.001(3) 0.000(3) 0.002(3)
C8 0.014(3) 0.028(3) 0.045(4) 0.003(2) 0.003(3) -0.011(3)
C9 0.016(3) 0.036(4) 0.032(3) 0.003(3) 0.004(2) -0.007(3)
C10 0.015(3) 0.013(3) 0.028(3) -0.001(2) 0.001(2) -0.002(2)
C11 0.014(3) 0.018(3) 0.028(3) -0.004(2) 0.004(2) -0.007(2)
C12 0.034(3) 0.012(3) 0.024(3) -0.007(2) 0.004(2) -0.001(2)
C13 0.015(3) 0.024(3) 0.027(3) -0.001(2) 0.002(2) 0.000(2)
C14 0.027(3) 0.024(3) 0.038(3) 0.000(3) -0.003(3) -0.009(3)
C15 0.029(3) 0.031(4) 0.033(3) 0.001(3) 0.003(3) 0.006(3)
C16 0.032(3) 0.027(3) 0.024(3) 0.002(3) 0.003(2) 0.004(2)
C17 0.034(3) 0.012(3) 0.021(3) -0.002(2) 0.005(2) -0.001(2)
C18 0.033(3) 0.021(3) 0.022(3) 0.006(3) -0.001(2) 0.002(2)
C19 0.023(3) 0.019(3) 0.026(3) -0.004(2) 0.004(2) 0.002(2)
C20 0.038(3) 0.007(3) 0.021(3) -0.001(2) -0.003(2) -0.001(2)
C21 0.019(3) 0.014(3) 0.028(3) 0.001(2) -0.002(2) -0.002(2)
C22 0.009(3) 0.024(3) 0.041(3) 0.002(2) 0.005(2) 0.001(3)
C23 0.029(3) 0.025(3) 0.024(3) 0.012(3) -0.002(2) 0.000(2)
C24 0.031(3) 0.021(3) 0.022(3) 0.008(3) -0.004(2) 0.004(2)
C25 0.012(2) 0.013(3) 0.026(3) -0.002(2) 0.001(2) 0.002(2)
C26 0.022(3) 0.012(3) 0.021(3) -0.002(2) 0.000(2) 0.003(2)
C27 0.025(3) 0.009(3) 0.024(3) -0.004(2) -0.004(2) -0.001(2)
C28 0.017(3) 0.023(3) 0.029(3) 0.004(2) 0.001(2) -0.004(2)
C29 0.050(4) 0.027(4) 0.020(3) -0.001(3) 0.008(3) 0.002(2)
C30 0.034(4) 0.041(4) 0.031(3) 0.002(3) -0.003(3) -0.012(3)
C31 0.042(4) 0.030(4) 0.029(3) 0.002(3) -0.005(3) -0.008(3)
C32 0.028(3) 0.017(3) 0.026(3) -0.001(3) -0.002(2) 0.000(2)
C33 0.040(4) 0.013(3) 0.019(3) 0.001(3) 0.005(2) -0.002(2)
C34 0.034(3) 0.013(3) 0.023(3) 0.005(2) -0.001(2) 0.001(2)
C35 0.041(4) 0.008(3) 0.022(3) 0.003(2) -0.003(2) 0.005(2)
C36 0.023(3) 0.015(3) 0.030(3) -0.003(2) 0.002(2) -0.002(2)
C37 0.037(4) 0.016(3) 0.039(3) -0.005(3) -0.001(3) 0.004(3)
C38 0.022(3) 0.022(3) 0.036(3) -0.006(2) 0.003(2) -0.016(3)
C39 0.025(3) 0.055(5) 0.028(3) -0.014(3) 0.000(2) -0.012(3)
C40 0.018(3) 0.025(3) 0.025(3) 0.003(2) 0.001(2) -0.007(2)
C41 0.019(3) 0.029(3) 0.026(3) 0.002(3) -0.001(2) -0.007(3)
C42 0.035(3) 0.009(3) 0.022(3) 0.002(2) 0.003(2) 0.001(2)
C43 0.021(3) 0.015(3) 0.033(3) -0.006(2) -0.004(2) -0.001(2)
C44 0.034(4) 0.022(3) 0.038(3) 0.004(3) 0.000(3) -0.001(3)
C45 0.031(3) 0.022(3) 0.034(3) -0.004(3) 0.003(3) -0.005(3)
C46 0.035(4) 0.039(4) 0.027(3) 0.005(3) 0.008(3) 0.007(3)
C47 0.040(4) 0.017(3) 0.014(2) 0.001(3) -0.003(2) 0.000(2)
C48 0.027(3) 0.024(3) 0.019(3) 0.003(3) 0.000(2) 0.003(2)
C49 0.024(3) 0.022(3) 0.026(3) -0.001(3) 0.001(2) -0.002(2)
C50 0.044(4) 0.012(3) 0.017(2) 0.009(3) 0.000(2) -0.005(2)
C51 0.019(3) 0.014(3) 0.030(3) 0.000(2) 0.002(2) -0.001(2)
C52 0.029(3) 0.028(4) 0.030(3) -0.001(3) 0.001(2) -0.007(3)
C53 0.021(3) 0.026(3) 0.023(3) -0.010(2) 0.004(2) 0.002(2)
C54 0.038(4) 0.028(3) 0.021(3) -0.010(3) 0.004(2) -0.002(3)
C55 0.023(3) 0.016(3) 0.021(3) -0.003(2) -0.002(2) 0.004(2)
C56 0.024(3) 0.022(3) 0.016(2) 0.006(2) -0.001(2) 0.003(2)
C57 0.026(3) 0.008(2) 0.019(2) 0.002(2) 0.001(2) -0.002(2)
C58 0.038(4) 0.019(3) 0.020(3) -0.015(3) 0.002(2) 0.002(2)
C59 0.057(5) 0.031(4) 0.024(3) -0.021(3) 0.004(3) -0.008(3)
C60 0.032(3) 0.038(4) 0.024(3) -0.002(3) -0.003(2) 0.006(3)

loop_
_atom_type_symbol
_atom_type_description
_atom_type_scat_dispersion_real
_atom_type_scat_dispersion_imag
_atom_type_scat_source
C C 0.0181 0.0091 'International Tables Vol C Tables 4.2.6.8 and 6.1.1.4'
H H 0.0000 0.0000 'International Tables Vol C Tables 4.2.6.8 and 6.1.1.4'
O O 0.0492 0.0322 'International Tables Vol C Tables 4.2.6.8 and 6.1.1.4'

loop_
_geom_angle_atom_site_label_1
_geom_angle_atom_site_label_2
_geom_angle_atom_site_label_3
_geom_angle
C12 O1 C5 60.3(4)
C13 O2 H2 109.5
C20 O3 C27 60.1(4)
C28 O4 H4 109.5
C35 O5 C42 58.9(4)
C43 O6 H6 109.5
C57 O7 C50 59.1(4)
C58 O8 H8 109.5
C2 C1 H1A 109.5
C2 C1 H1B 109.5
H1A C1 H1B 109.5
C2 C1 H1C 109.5
H1A C1 H1C 109.5
H1B C1 H1C 109.5
C1 C2 C12 114.9(6)
C1 C2 C3 114.6(5)
C12 C2 C3 103.2(6)
C1 C2 H2A 107.9
C12 C2 H2A 107.9
C3 C2 H2A 107.9
C4 C3 C2 104.9(5)
C4 C3 H3A 110.8
C2 C3 H3A 110.8
C4 C3 H3B 110.8
C2 C3 H3B 110.8
H3A C3 H3B 108.8
C5 C4 C3 105.0(5)
C5 C4 H4A 110.7
C3 C4 H4A 110.7
C5 C4 H4B 110.7
C3 C4 H4B 110.7
H4A C4 H4B 108.8
O1 C5 C12 59.7(4)
O1 C5 C4 110.1(5)
C12 C5 C4 107.1(6)
O1 C5 C6 118.3(5)
C12 C5 C6 127.6(6)
C4 C5 C6 119.4(6)
C5 C6 C7 109.9(6)
C5 C6 C8 113.1(5)
C7 C6 C8 110.5(6)
C5 C6 H6A 107.7
C7 C6 H6A 107.7
C8 C6 H6A 107.7
C6 C7 H7A 109.5
C6 C7 H7B 109.5
H7A C7 H7B 109.5
C6 C7 H7C 109.5
H7A C7 H7C 109.5
H7B C7 H7C 109.5
C9 C8 C6 117.9(6)
C9 C8 H8A 107.8
C6 C8 H8A 107.8
C9 C8 H8B 107.8
C6 C8 H8B 107.8
H8A C8 H8B 107.2
C8 C9 C10 118.0(5)
C8 C9 H9A 107.8
C10 C9 H9A 107.8
C8 C9 H9B 107.8
C10 C9 H9B 107.8
H9A C9 H9B 107.1
C11 C10 C9 111.1(5)
C11 C10 C13 110.9(5)
C9 C10 C13 113.9(5)
C11 C10 H10 106.8
C9 C10 H10 106.8
C13 C10 H10 106.8
C12 C11 C10 110.7(5)
C12 C11 H11A 109.5
C10 C11 H11A 109.5
C12 C11 H11B 109.5
C10 C11 H11B 109.5
H11A C11 H11B 108.1
O1 C12 C5 59.9(4)
O1 C12 C11 116.4(5)
C5 C12 C11 125.5(5)
O1 C12 C2 112.1(5)
C5 C12 C2 110.1(5)
C11 C12 C2 118.7(6)
O2 C13 C14 104.8(5)
O2 C13 C15 109.2(5)
C14 C13 C15 110.0(5)
O2 C13 C10 109.1(5)
C14 C13 C10 112.7(5)
C15 C13 C10 110.8(5)
C13 C14 H14A 109.5
C13 C14 H14B 109.5
H14A C14 H14B 109.5
C13 C14 H14C 109.5
H14A C14 H14C 109.5
H14B C14 H14C 109.5
C13 C15 H15A 109.5
C13 C15 H15B 109.5
H15A C15 H15B 109.5
C13 C15 H15C 109.5
H15A C15 H15C 109.5
H15B C15 H15C 109.5
C17 C16 H16A 109.5
C17 C16 H16B 109.5
H16A C16 H16B 109.5
C17 C16 H16C 109.5
H16A C16 H16C 109.5
H16B C16 H16C 109.5
C16 C17 C27 114.3(5)
C16 C17 C18 114.2(5)
C27 C17 C18 102.9(5)
C16 C17 H17 108.4
C27 C17 H17 108.4
C18 C17 H17 108.4
C17 C18 C19 104.8(5)
C17 C18 H18A 110.8
C19 C18 H18A 110.8
C17 C18 H18B 110.8
C19 C18 H18B 110.8
H18A C18 H18B 108.9
C20 C19 C18 105.2(5)
C20 C19 H19A 110.7
C18 C19 H19A 110.7
C20 C19 H19B 110.7
C18 C19 H19B 110.7
H19A C19 H19B 108.8
O3 C20 C27 60.2(4)
O3 C20 C19 108.9(5)
C27 C20 C19 107.9(5)
O3 C20 C21 117.3(5)
C27 C20 C21 127.2(5)
C19 C20 C21 120.0(5)
C20 C21 C22 109.9(5)
C20 C21 C23 114.0(5)
C22 C21 C23 110.3(5)
C20 C21 H21 107.4
C22 C21 H21 107.4
C23 C21 H21 107.4
C21 C22 H22A 109.5
C21 C22 H22B 109.5
H22A C22 H22B 109.5
C21 C22 H22C 109.5
H22A C22 H22C 109.5
H22B C22 H22C 109.5
C21 C23 C24 117.4(5)
C21 C23 H23A 107.9
C24 C23 H23A 107.9
C21 C23 H23B 107.9
C24 C23 H23B 107.9
H23A C23 H23B 107.2
C25 C24 C23 116.9(5)
C25 C24 H24A 108.1
C23 C24 H24A 108.1
C25 C24 H24B 108.1
C23 C24 H24B 108.1
H24A C24 H24B 107.3
C24 C25 C26 111.4(5)
C24 C25 C28 114.8(5)
C26 C25 C28 111.2(5)
C24 C25 H25 106.3
C26 C25 H25 106.3
C28 C25 H25 106.3
C27 C26 C25 110.6(5)
C27 C26 H26A 109.5
C25 C26 H26A 109.5
C27 C26 H26B 109.5
C25 C26 H26B 109.5
H26A C26 H26B 108.1
C20 C27 O3 59.7(4)
C20 C27 C26 125.0(5)
O3 C27 C26 117.4(5)
C20 C27 C17 109.8(5)
O3 C27 C17 112.5(4)
C26 C27 C17 118.6(5)
O4 C28 C29 106.9(5)
O4 C28 C30 110.9(6)
C29 C28 C30 110.1(6)
O4 C28 C25 106.9(5)
C29 C28 C25 111.7(5)
C30 C28 C25 110.3(5)
C28 C29 H29A 109.5
C28 C29 H29B 109.5
H29A C29 H29B 109.5
C28 C29 H29C 109.5
H29A C29 H29C 109.5
H29B C29 H29C 109.5
C28 C30 H30A 109.5
C28 C30 H30B 109.5
H30A C30 H30B 109.5
C28 C30 H30C 109.5
H30A C30 H30C 109.5
H30B C30 H30C 109.5
C32 C31 H31A 109.5
C32 C31 H31B 109.5
H31A C31 H31B 109.5
C32 C31 H31C 109.5
H31A C31 H31C 109.5
H31B C31 H31C 109.5
C42 C32 C31 114.8(6)
C42 C32 C33 103.3(5)
C31 C32 C33 112.1(5)
C42 C32 H32 108.8
C31 C32 H32 108.8
C33 C32 H32 108.8
C34 C33 C32 105.7(5)
C34 C33 H33A 110.6
C32 C33 H33A 110.6
C34 C33 H33B 110.6
C32 C33 H33B 110.6
H33A C33 H33B 108.7
C35 C34 C33 104.2(5)
C35 C34 H34A 110.9
C33 C34 H34A 110.9
C35 C34 H34B 110.9
C33 C34 H34B 110.9
H34A C34 H34B 108.9
C42 C35 O5 60.6(4)
C42 C35 C36 128.1(6)
O5 C35 C36 117.2(5)
C42 C35 C34 109.3(5)
O5 C35 C34 110.5(5)
C36 C35 C34 117.5(6)
C35 C36 C37 110.5(5)
C35 C36 C38 115.1(5)
C37 C36 C38 110.8(5)
C35 C36 H36 106.7
C37 C36 H36 106.7
C38 C36 H36 106.7
C36 C37 H37A 109.5
C36 C37 H37B 109.5
H37A C37 H37B 109.5
C36 C37 H37C 109.5
H37A C37 H37C 109.5
H37B C37 H37C 109.5
C36 C38 C39 115.1(6)
C36 C38 H38A 108.5
C39 C38 H38A 108.5
C36 C38 H38B 108.5
C39 C38 H38B 108.5
H38A C38 H38B 107.5
C38 C39 C40 118.3(6)
C38 C39 H39A 107.7
C40 C39 H39A 107.7
C38 C39 H39B 107.7
C40 C39 H39B 107.7
H39A C39 H39B 107.1
C41 C40 C39 112.2(6)
C41 C40 C43 111.7(5)
C39 C40 C43 112.8(5)
C41 C40 H40 106.6
C39 C40 H40 106.6
C43 C40 H40 106.6
C42 C41 C40 110.3(5)
C42 C41 H41A 109.6
C40 C41 H41A 109.6
C42 C41 H41B 109.6
C40 C41 H41B 109.6
H41A C41 H41B 108.1
C35 C42 O5 60.4(4)
C35 C42 C32 109.8(5)
O5 C42 C32 111.6(5)
C35 C42 C41 125.4(5)
O5 C42 C41 116.9(5)
C32 C42 C41 118.9(6)
O6 C43 C45 105.1(5)
O6 C43 C44 108.8(5)
C45 C43 C44 111.3(5)
O6 C43 C40 108.5(5)
C45 C43 C40 112.9(5)
C44 C43 C40 110.0(5)
C43 C44 H44A 109.5
C43 C44 H44B 109.5
H44A C44 H44B 109.5
C43 C44 H44C 109.5
H44A C44 H44C 109.5
H44B C44 H44C 109.5
C43 C45 H45A 109.5
C43 C45 H45B 109.5
H45A C45 H45B 109.5
C43 C45 H45C 109.5
H45A C45 H45C 109.5
H45B C45 H45C 109.5
C47 C46 H46A 109.5
C47 C46 H46B 109.5
H46A C46 H46B 109.5
C47 C46 H46C 109.5
H46A C46 H46C 109.5
H46B C46 H46C 109.5
C46 C47 C57 115.1(6)
C46 C47 C48 112.5(5)
C57 C47 C48 102.3(5)
C46 C47 H47 108.9
C57 C47 H47 108.9
C48 C47 H47 108.9
C49 C48 C47 107.1(5)
C49 C48 H48A 110.3
C47 C48 H48A 110.3
C49 C48 H48B 110.3
C47 C48 H48B 110.3
H48A C48 H48B 108.6
C50 C49 C48 103.8(5)
C50 C49 H49A 111.0
C48 C49 H49A 111.0
C50 C49 H49B 111.0
C48 C49 H49B 111.0
H49A C49 H49B 109.0
C57 C50 O7 60.3(4)
C57 C50 C49 110.6(5)
O7 C50 C49 111.0(5)
C57 C50 C51 127.8(5)
O7 C50 C51 118.2(5)
C49 C50 C51 116.2(6)
C50 C51 C53 115.3(5)
C50 C51 C52 110.2(5)
C53 C51 C52 110.2(5)
C50 C51 H51 106.9
C53 C51 H51 106.9
C52 C51 H51 106.9
C51 C52 H52A 109.5
C51 C52 H52B 109.5
H52A C52 H52B 109.5
C51 C52 H52C 109.5
H52A C52 H52C 109.5
H52B C52 H52C 109.5
C51 C53 C54 116.2(6)
C51 C53 H53A 108.2
C54 C53 H53A 108.2
C51 C53 H53B 108.2
C54 C53 H53B 108.2
H53A C53 H53B 107.4
C53 C54 C55 117.7(5)
C53 C54 H54A 107.9
C55 C54 H54A 107.9
C53 C54 H54B 107.9
C55 C54 H54B 107.9
H54A C54 H54B 107.2
C58 C55 C56 112.0(5)
C58 C55 C54 112.9(5)
C56 C55 C54 112.0(5)
C58 C55 H55 106.5
C56 C55 H55 106.5
C54 C55 H55 106.5
C57 C56 C55 109.2(5)
C57 C56 H56A 109.8
C55 C56 H56A 109.8
C57 C56 H56B 109.8
C55 C56 H56B 109.8
H56A C56 H56B 108.3
C50 C57 O7 60.6(4)
C50 C57 C56 125.7(5)
O7 C57 C56 118.8(5)
C50 C57 C47 110.6(5)
O7 C57 C47 112.0(4)
C56 C57 C47 116.8(5)
O8 C58 C60 106.2(6)
O8 C58 C59 109.7(5)
C60 C58 C59 111.1(6)
O8 C58 C55 105.9(5)
C60 C58 C55 113.2(5)
C59 C58 C55 110.5(6)
C58 C59 H59A 109.5
C58 C59 H59B 109.5
H59A C59 H59B 109.5
C58 C59 H59C 109.5
H59A C59 H59C 109.5
H59B C59 H59C 109.5
C58 C60 H60A 109.5
C58 C60 H60B 109.5
H60A C60 H60B 109.5
C58 C60 H60C 109.5
H60A C60 H60C 109.5
H60B C60 H60C 109.5

loop_
_geom_bond_atom_site_label_1
_geom_bond_atom_site_label_2
_geom_bond_distance
O1 C12 1.454(8)
O1 C5 1.456(8)
O2 C13 1.443(7)
O2 H2 0.8400
O3 C20 1.462(7)
O3 C27 1.469(7)
O4 C28 1.421(7)
O4 H4 0.8400
O5 C35 1.460(7)
O5 C42 1.462(7)
O6 C43 1.429(7)
O6 H6 0.8400
O7 C57 1.442(7)
O7 C50 1.446(7)
O8 C58 1.448(7)
O8 H8 0.8400
C1 C2 1.509(10)
C1 H1A 0.9800
C1 H1B 0.9800
C1 H1C 0.9800
C2 C12 1.520(9)
C2 C3 1.535(9)
C2 H2A 1.0000
C3 C4 1.531(10)
C3 H3A 0.9900
C3 H3B 0.9900
C4 C5 1.523(9)
C4 H4A 0.9900
C4 H4B 0.9900
C5 C12 1.462(10)
C5 C6 1.523(9)
C6 C7 1.525(10)
C6 C8 1.542(9)
C6 H6A 1.0000
C7 H7A 0.9800
C7 H7B 0.9800
C7 H7C 0.9800
C8 C9 1.518(10)
C8 H8A 0.9900
C8 H8B 0.9900
C9 C10 1.542(8)
C9 H9A 0.9900
C9 H9B 0.9900
C10 C11 1.541(8)
C10 C13 1.546(8)
C10 H10 1.0000
C11 C12 1.508(8)
C11 H11A 0.9900
C11 H11B 0.9900
C13 C14 1.515(9)
C13 C15 1.528(9)
C14 H14A 0.9800
C14 H14B 0.9800
C14 H14C 0.9800
C15 H15A 0.9800
C15 H15B 0.9800
C15 H15C 0.9800
C16 C17 1.503(10)
C16 H16A 0.9800
C16 H16B 0.9800
C16 H16C 0.9800
C17 C27 1.523(8)
C17 C18 1.546(8)
C17 H17 1.0000
C18 C19 1.547(9)
C18 H18A 0.9900
C18 H18B 0.9900
C19 C20 1.509(8)
C19 H19A 0.9900
C19 H19B 0.9900
C20 C27 1.467(9)
C20 C21 1.522(8)
C21 C22 1.525(8)
C21 C23 1.533(8)
C21 H21 1.0000
C22 H22A 0.9800
C22 H22B 0.9800
C22 H22C 0.9800
C23 C24 1.552(9)
C23 H23A 0.9900
C23 H23B 0.9900
C24 C25 1.529(8)
C24 H24A 0.9900
C24 H24B 0.9900
C25 C26 1.532(8)
C25 C28 1.555(8)
C25 H25 1.0000
C26 C27 1.500(8)
C26 H26A 0.9900
C26 H26B 0.9900
C28 C29 1.513(9)
C28 C30 1.529(9)
C29 H29A 0.9800
C29 H29B 0.9800
C29 H29C 0.9800
C30 H30A 0.9800
C30 H30B 0.9800
C30 H30C 0.9800
C31 C32 1.526(9)
C31 H31A 0.9800
C31 H31B 0.9800
C31 H31C 0.9800
C32 C42 1.514(8)
C32 C33 1.550(9)
C32 H32 1.0000
C33 C34 1.525(9)
C33 H33A 0.9900
C33 H33B 0.9900
C34 C35 1.519(8)
C34 H34A 0.9900
C34 H34B 0.9900
C35 C42 1.437(10)
C35 C36 1.511(8)
C36 C37 1.521(9)
C36 C38 1.525(8)
C36 H36 1.0000
C37 H37A 0.9800
C37 H37B 0.9800
C37 H37C 0.9800
C38 C39 1.536(10)
C38 H38A 0.9900
C38 H38B 0.9900
C39 C40 1.556(9)
C39 H39A 0.9900
C39 H39B 0.9900
C40 C41 1.547(8)
C40 C43 1.560(8)
C40 H40 1.0000
C41 C42 1.515(8)
C41 H41A 0.9900
C41 H41B 0.9900
C43 C45 1.515(9)
C43 C44 1.530(9)
C44 H44A 0.9800
C44 H44B 0.9800
C44 H44C 0.9800
C45 H45A 0.9800
C45 H45B 0.9800
C45 H45C 0.9800
C46 C47 1.519(9)
C46 H46A 0.9800
C46 H46B 0.9800
C46 H46C 0.9800
C47 C57 1.527(8)
C47 C48 1.566(9)
C47 H47 1.0000
C48 C49 1.535(9)
C48 H48A 0.9900
C48 H48B 0.9900
C49 C50 1.515(9)
C49 H49A 0.9900
C49 H49B 0.9900
C50 C57 1.424(10)
C50 C51 1.519(9)
C51 C53 1.526(8)
C51 C52 1.528(9)
C51 H51 1.0000
C52 H52A 0.9800
C52 H52B 0.9800
C52 H52C 0.9800
C53 C54 1.534(9)
C53 H53A 0.9900
C53 H53B 0.9900
C54 C55 1.543(8)
C54 H54A 0.9900
C54 H54B 0.9900
C55 C58 1.538(8)
C55 C56 1.538(8)
C55 H55 1.0000
C56 C57 1.523(8)
C56 H56A 0.9900
C56 H56B 0.9900
C58 C60 1.520(10)
C58 C59 1.529(9)
C59 H59A 0.9800
C59 H59B 0.9800
C59 H59C 0.9800
C60 H60A 0.9800
C60 H60B 0.9800
C60 H60C 0.9800

loop_
_geom_hbond_atom_site_label_D
_geom_hbond_atom_site_label_H
_geom_hbond_atom_site_label_A
_geom_hbond_site_symmetry_A
_geom_hbond_distance_DH
_geom_hbond_distance_HA
_geom_hbond_distance_DA
_geom_hbond_angle_DHA
O2 H2 O1 2_556 0.84 1.99 2.804(6) 162
O4 H4 O5 1_545 0.84 2.00 2.792(7) 157
O6 H6 O3 . 0.84 1.99 2.821(7) 171
O8 H8 O7 2_757 0.84 2.00 2.795(7) 158

loop_
_geom_torsion_atom_site_label_1
_geom_torsion_atom_site_label_2
_geom_torsion_atom_site_label_3
_geom_torsion_atom_site_label_4
_geom_torsion
C1 C2 C3 C4 155.7(6)
C12 C2 C3 C4 30.0(7)
C2 C3 C4 C5 -30.1(7)
C12 O1 C5 C4 98.5(6)
C12 O1 C5 C6 -119.3(6)
C3 C4 C5 O1 -45.1(7)
C3 C4 C5 C12 18.2(7)
C3 C4 C5 C6 173.2(6)
O1 C5 C6 C7 -62.2(7)
C12 C5 C6 C7 -134.3(6)
C4 C5 C6 C7 76.5(7)
O1 C5 C6 C8 61.8(8)
C12 C5 C6 C8 -10.2(9)
C4 C5 C6 C8 -159.5(6)
C5 C6 C8 C9 67.6(8)
C7 C6 C8 C9 -168.7(6)
C6 C8 C9 C10 -62.8(8)
C8 C9 C10 C11 -21.9(8)
C8 C9 C10 C13 -148.0(6)
C9 C10 C11 C12 81.4(6)
C13 C10 C11 C12 -150.9(5)
C5 O1 C12 C11 117.5(6)
C5 O1 C12 C2 -101.1(6)
C4 C5 C12 O1 -103.7(5)
C6 C5 C12 O1 104.0(7)
O1 C5 C12 C11 -102.6(6)
C4 C5 C12 C11 153.7(6)
C6 C5 C12 C11 1.4(10)
O1 C5 C12 C2 104.6(5)
C4 C5 C12 C2 0.9(7)
C6 C5 C12 C2 -151.4(6)
C10 C11 C12 O1 -126.5(6)
C10 C11 C12 C5 -56.0(8)
C10 C11 C12 C2 94.7(6)
C1 C2 C12 O1 -80.1(7)
C3 C2 C12 O1 45.3(7)
C1 C2 C12 C5 -144.8(5)
C3 C2 C12 C5 -19.4(7)
C1 C2 C12 C11 60.3(7)
C3 C2 C12 C11 -174.3(5)
C11 C10 C13 O2 57.1(6)
C9 C10 C13 O2 -176.7(5)
C11 C10 C13 C14 -58.9(7)
C9 C10 C13 C14 67.3(7)
C11 C10 C13 C15 177.3(5)
C9 C10 C13 C15 -56.5(7)
C16 C17 C18 C19 154.2(5)
C27 C17 C18 C19 29.7(6)
C17 C18 C19 C20 -28.6(6)
C27 O3 C20 C19 100.3(5)
C27 O3 C20 C21 -119.2(6)
C18 C19 C20 O3 -47.8(6)
C18 C19 C20 C27 16.0(6)
C18 C19 C20 C21 172.9(5)
O3 C20 C21 C22 -62.3(7)
C27 C20 C21 C22 -134.2(6)
C19 C20 C21 C22 73.7(7)
O3 C20 C21 C23 62.1(7)
C27 C20 C21 C23 -9.8(8)
C19 C20 C21 C23 -161.8(5)
C20 C21 C23 C24 67.3(7)
C22 C21 C23 C24 -168.5(5)
C21 C23 C24 C25 -60.4(8)
C23 C24 C25 C26 -25.0(7)
C23 C24 C25 C28 -152.5(6)
C24 C25 C26 C27 84.1(6)
C28 C25 C26 C27 -146.5(5)
C19 C20 C27 O3 -102.0(5)
C21 C20 C27 O3 103.3(6)
O3 C20 C27 C26 -103.9(6)
C19 C20 C27 C26 154.1(5)
C21 C20 C27 C26 -0.7(9)
O3 C20 C27 C17 105.0(5)
C19 C20 C27 C17 3.0(6)
C21 C20 C27 C17 -151.7(6)
C20 O3 C27 C26 116.5(6)
C20 O3 C27 C17 -100.6(6)
C25 C26 C27 C20 -55.0(7)
C25 C26 C27 O3 -125.6(5)
C25 C26 C27 C17 93.8(6)
C16 C17 C27 C20 -145.1(5)
C18 C17 C27 C20 -20.7(6)
C16 C17 C27 O3 -80.7(6)
C18 C17 C27 O3 43.8(6)
C16 C17 C27 C26 61.7(7)
C18 C17 C27 C26 -173.8(5)
C24 C25 C28 O4 -176.1(5)
C26 C25 C28 O4 56.3(6)
C24 C25 C28 C29 67.4(7)
C26 C25 C28 C29 -60.2(7)
C24 C25 C28 C30 -55.5(7)
C26 C25 C28 C30 176.9(5)
C42 C32 C33 C34 26.9(6)
C31 C32 C33 C34 151.1(6)
C32 C33 C34 C35 -26.4(6)
C42 O5 C35 C36 -120.5(6)
C42 O5 C35 C34 101.2(6)
C33 C34 C35 C42 16.1(6)
C33 C34 C35 O5 -48.8(6)
C33 C34 C35 C36 172.9(5)
C42 C35 C36 C37 -131.6(6)
O5 C35 C36 C37 -58.9(7)
C34 C35 C36 C37 76.5(7)
C42 C35 C36 C38 -5.2(9)
O5 C35 C36 C38 67.5(7)
C34 C35 C36 C38 -157.1(6)
C35 C36 C38 C39 64.3(8)
C37 C36 C38 C39 -169.5(6)
C36 C38 C39 C40 -68.5(8)
C38 C39 C40 C41 -12.4(9)
C38 C39 C40 C43 -139.6(6)
C39 C40 C41 C42 76.7(7)
C43 C40 C41 C42 -155.5(5)
C36 C35 C42 O5 103.1(7)
C34 C35 C42 O5 -103.3(5)
O5 C35 C42 C32 104.3(5)
C36 C35 C42 C32 -152.7(6)
C34 C35 C42 C32 1.0(7)
O5 C35 C42 C41 -103.6(6)
C36 C35 C42 C41 -0.5(10)
C34 C35 C42 C41 153.2(6)
C35 O5 C42 C32 -101.2(6)
C35 O5 C42 C41 117.3(6)
C31 C32 C42 C35 -139.7(6)
C33 C32 C42 C35 -17.3(6)
C31 C32 C42 O5 -74.7(7)
C33 C32 C42 O5 47.8(6)
C31 C32 C42 C41 66.0(7)
C33 C32 C42 C41 -171.6(5)
C40 C41 C42 C35 -57.2(8)
C40 C41 C42 O5 -128.6(6)
C40 C41 C42 C32 92.7(7)
C41 C40 C43 O6 53.8(7)
C39 C40 C43 O6 -178.8(6)
C41 C40 C43 C45 -62.3(7)
C39 C40 C43 C45 65.1(7)
C41 C40 C43 C44 172.7(5)
C39 C40 C43 C44 -59.9(7)
C46 C47 C48 C49 147.0(6)
C57 C47 C48 C49 22.9(6)
C47 C48 C49 C50 -22.5(6)
C57 O7 C50 C49 102.4(6)
C57 O7 C50 C51 -119.7(6)
C48 C49 C50 C57 13.4(6)
C48 C49 C50 O7 -51.6(7)
C48 C49 C50 C51 169.6(5)
C57 C50 C51 C53 -8.4(9)
O7 C50 C51 C53 64.4(7)
C49 C50 C51 C53 -159.8(5)
C57 C50 C51 C52 -133.9(6)
O7 C50 C51 C52 -61.1(7)
C49 C50 C51 C52 74.7(7)
C50 C51 C53 C54 65.9(7)
C52 C51 C53 C54 -168.7(5)
C51 C53 C54 C55 -60.1(8)
C53 C54 C55 C58 -151.6(6)
C53 C54 C55 C56 -24.1(8)
C58 C55 C56 C57 -149.6(5)
C54 C55 C56 C57 82.4(6)
C49 C50 C57 O7 -103.1(5)
C51 C50 C57 O7 104.2(7)
O7 C50 C57 C56 -106.0(6)
C49 C50 C57 C56 150.9(5)
C51 C50 C57 C56 -1.8(10)
O7 C50 C57 C47 104.4(5)
C49 C50 C57 C47 1.2(7)
C51 C50 C57 C47 -151.4(6)
C50 O7 C57 C56 117.0(6)
C50 O7 C57 C47 -102.0(6)
C55 C56 C57 C50 -53.7(8)
C55 C56 C57 O7 -126.6(5)
C55 C56 C57 C47 94.3(6)
C46 C47 C57 C50 -137.3(6)
C48 C47 C57 C50 -15.0(6)
C46 C47 C57 O7 -71.7(7)
C48 C47 C57 O7 50.6(6)
C46 C47 C57 C56 70.1(7)
C48 C47 C57 C56 -167.6(5)
C56 C55 C58 O8 52.7(7)
C54 C55 C58 O8 -179.8(5)
C56 C55 C58 C60 -63.3(7)
C54 C55 C58 C60 64.2(7)
C56 C55 C58 C59 171.4(5)
C54 C55 C58 C59 -61.1(7)
